data_4126224
loop_
_publ_author_name
'Koepke, Sara J.'
'Light, Kenneth M.'
'VanNatta, Peter E.'
'Wiley, Keaton M.'
'Kieber-Emmons, Matthew T'

_publ_section_title
;
 Electrocatalytic Water Oxidation by a Homogeneous Copper Catalyst
 Disfavors Single-Site Mechanisms.
;
_journal_issue 25
_journal_name_full 'Journal of the American Chemical Society'
_journal_page_first 8586
_journal_page_last 8600
_journal_paper_doi 10.1021/jacs.7b03278
_journal_volume 139
_journal_year 2017
_chemical_formula_moiety 'C40 H46 N8 O2 Cu2, 2(C F3 O3 S), 0.5(C4 H10 O)'
_chemical_formula_sum 'C44 H51 Cu2 F6 N8 O8.5 S2'
_chemical_formula_weight 1133.12
_chemical_name_common mke005
_space_group_crystal_system orthorhombic
_space_group_IT_number 29
_space_group_name_Hall 'P 2c -2ac'
_space_group_name_H-M_alt 'P c a 21'
_symmetry_space_group_name_Hall 'P 2c -2ac'
_symmetry_space_group_name_H-M 'P c a 21'
_atom_sites_solution_hydrogens geom
_cell_angle_alpha 90
_cell_angle_beta 90
_cell_angle_gamma 90
_cell_formula_units_Z 8
_cell_length_a 14.5045(8)
_cell_length_b 32.977(2)
_cell_length_c 20.6961(11)
_cell_measurement_reflns_used 9076
_cell_measurement_temperature 150(1)
_cell_measurement_theta_max 27.8571
_cell_measurement_theta_min 2.3247
_cell_volume 9899.3(10)
_computing_cell_refinement 'SAINT V8.34A (Bruker AXS Inc., 2013)'
_computing_data_collection 'Bruker Instrument Service 2014.9.0.0 (Bruker AXS Inc.)'
_computing_data_reduction 'SAINT V8.34A (Bruker AXS Inc., 2013)'
_computing_molecular_graphics 'ORTEP-3 (L. J. Farrugia, J. Appl. Cryst. (2012),45, 849-854.)'
_computing_publication_material 'APEX2 v2014.9-0 (Bruker AXS Inc.)'
_computing_structure_refinement 'SHELXL-2014/6 (Sheldrick, 2014)'
_computing_structure_solution 'SHELXT-2014/9 (Sheldrick, 2014)'
_diffrn_ambient_temperature 150(1)
_diffrn_detector_area_resol_mean 8.3333
_diffrn_measured_fraction_theta_full 0.999
_diffrn_measured_fraction_theta_max 0.999
_diffrn_measurement_device_type 'Bruker Kappa APEX II CCD'
_diffrn_measurement_method '\f and \w scans'
_diffrn_radiation_monochromator graphite
_diffrn_radiation_type 'Mo K\a'
_diffrn_radiation_wavelength 0.71073
_diffrn_reflns_av_R_equivalents 0.0390
_diffrn_reflns_av_unetI/netI 0.0490
_diffrn_reflns_limit_h_max 19
_diffrn_reflns_limit_h_min -19
_diffrn_reflns_limit_k_max 43
_diffrn_reflns_limit_k_min -43
_diffrn_reflns_limit_l_max 27
_diffrn_reflns_limit_l_min -27
_diffrn_reflns_number 83792
_diffrn_reflns_theta_full 27.88
_diffrn_reflns_theta_max 27.88
_diffrn_reflns_theta_min 1.85
_diffrn_source 'fine-focus tube'
_diffrn_source_type 'Siemans KFFMO2K-90'
_exptl_absorpt_coefficient_mu 1.027
_exptl_absorpt_correction_T_max 0.87
_exptl_absorpt_correction_T_min 0.78
_exptl_absorpt_correction_type multi-scan
_exptl_absorpt_process_details
;
Sheldrick, G. M. (2014). SADABS V2014/4 BRUKER AXS Inc. Madison WI 53711 USA
;
_exptl_crystal_colour blue
_exptl_crystal_density_diffrn 1.521
_exptl_crystal_density_method 'not measured'
_exptl_crystal_description plate
_exptl_crystal_F_000 4664
_exptl_crystal_size_max 0.392
_exptl_crystal_size_mid 0.266
_exptl_crystal_size_min 0.140
_refine_diff_density_max 1.190
_refine_diff_density_min -0.415
_refine_ls_abs_structure_details
;
Flack x determined using 903 quotients [(I+)-(I-)]/[(I+)+(I-)]
(Parsons, Flack and Wagner, Acta Cryst. B69 (2013) 249-259).
;
_refine_ls_abs_structure_Flack 0.332(8)
_refine_ls_extinction_method none
_refine_ls_goodness_of_fit_ref 1.039
_refine_ls_hydrogen_treatment constr
_refine_ls_matrix_type full
_refine_ls_number_parameters 1271
_refine_ls_number_reflns 23433
_refine_ls_number_restraints 1
_refine_ls_restrained_S_all 1.039
_refine_ls_R_factor_all 0.0482
_refine_ls_R_factor_gt 0.0377
_refine_ls_shift/su_max 0.000
_refine_ls_shift/su_mean 0.000
_refine_ls_structure_factor_coef Fsqd
_refine_ls_weighting_details 'w=1/[\s^2^(Fo^2^)+(0.0544P)^2^] where P=(Fo^2^+2Fc^2^)/3'
_refine_ls_weighting_scheme calc
_refine_ls_wR_factor_gt 0.0912
_refine_ls_wR_factor_ref 0.0959
_reflns_number_gt 19990
_reflns_number_total 23433
_reflns_threshold_expression 'I > 2\s(I)'
_cod_data_source_file ja7b03278_si_001.cif
_cod_data_source_block I
_cod_depositor_comments
;
          Adding full bibliography for 4126224.cif.'

2020-05-08
Z value and formula fixed to values more according to usual
chemical conventions.                 miguel
;
_cod_original_formula_sum 'C88 H102 Cu4 F12 N16 O17 S4'
_cod_original_formula_weight 2266.25
_cod_original_formula_moiety '2(C40 H46 N8 O2 Cu2), 4(C F3 O3 S), (C4 H10 O)'
_cod_original_formula_units_Z 4
_cod_database_code 4126224

loop_
_space_group_symop_operation_xyz
'x, y, z'
'-x, -y, z+1/2'
'x+1/2, -y, z'
'-x+1/2, y, z+1/2'

loop_
_atom_site_type_symbol
_atom_site_label
_atom_site_fract_x
_atom_site_fract_y
_atom_site_fract_z
_atom_site_U_iso_or_equiv
_atom_site_adp_type
_atom_site_calc_flag
_atom_site_refinement_flags_adp
_atom_site_refinement_flags_posn
_atom_site_occupancy
Cu Cu1 0.59722(3) 0.11838(2) 0.41562(2) 0.01984(11) Uani d . . 1
Cu Cu1A 0.34336(3) 0.38817(2) 0.60785(2) 0.01791(10) Uani d . . 1
Cu Cu2 0.39945(3) 0.12159(2) 0.38584(2) 0.01934(11) Uani d . . 1
Cu Cu2A 0.14680(3) 0.37479(2) 0.64254(2) 0.01835(10) Uani d . . 1
S S1 0.59100(8) 0.11516(4) 0.14433(5) 0.0315(3) Uani d . . 1
S S1A 0.35713(7) 0.37167(4) 0.87553(5) 0.0293(3) Uani d . . 1
S S2 0.41232(8) 0.13803(4) 0.65733(5) 0.0367(3) Uani d . . 1
S S2A -0.31776(8) 0.37329(4) 0.37819(6) 0.0346(3) Uani d . . 1
F F1 0.4444(2) 0.07230(13) 0.11733(18) 0.0735(11) Uani d . . 1
F F1A 0.2809(3) 0.44312(11) 0.8709(2) 0.0768(11) Uani d . . 1
F F2 0.5699(3) 0.05302(13) 0.06844(19) 0.0917(15) Uani d . . 1
F F2A 0.4170(2) 0.44054(11) 0.82992(16) 0.0630(10) Uani d . . 1
F F3 0.5491(4) 0.03924(13) 0.1685(2) 0.1004(15) Uani d . . 1
F F3A 0.3999(3) 0.43940(12) 0.93205(16) 0.0845(14) Uani d . . 1
F F4 0.4303(4) 0.06252(14) 0.6252(2) 0.1051(17) Uani d . . 1
F F4A -0.3288(5) 0.43288(15) 0.2992(2) 0.125(2) Uani d . . 1
F F5 0.5443(3) 0.08603(16) 0.67819(18) 0.0958(17) Uani d . . 1
F F5A -0.2229(4) 0.43953(15) 0.3669(2) 0.114(2) Uani d . . 1
F F6 0.4153(4) 0.07226(14) 0.7267(2) 0.115(2) Uani d . . 1
F F6A -0.3587(5) 0.44789(15) 0.3975(3) 0.152(3) Uani d . . 1
O O1 0.5167(2) 0.12522(11) 0.34275(13) 0.0335(8) Uani d . . 1
H H1B 0.5443 0.1182 0.3089 0.05 Uiso calc U R 1
O O1A 0.2660(2) 0.38089(9) 0.68228(12) 0.0271(7) Uani d . . 1
H H1C 0.2988 0.3753 0.7145 0.041 Uiso calc U R 1
O O2 0.47939(19) 0.11537(9) 0.46018(13) 0.0227(6) Uani d . . 1
H H2B 0.4649 0.1325 0.4885 0.034 Uiso calc U R 1
O O2A 0.22244(18) 0.38633(8) 0.56707(12) 0.0197(6) Uani d . . 1
H H2C 0.2097 0.3698 0.5375 0.03 Uiso calc U R 1
O O3 0.5477(2) 0.12587(11) 0.20459(14) 0.0382(8) Uani d . . 1
O O3A 0.3110(2) 0.36364(12) 0.81534(14) 0.0417(8) Uani d . . 1
O O4 0.5674(3) 0.14059(12) 0.09111(16) 0.0455(9) Uani d . . 1
O O4A 0.4512(2) 0.35883(13) 0.87759(16) 0.0458(9) Uani d . . 1
O O5 0.6877(2) 0.10519(15) 0.14924(17) 0.0604(11) Uani d . . 1
O O5A 0.3031(2) 0.36226(11) 0.93217(13) 0.0356(7) Uani d . . 1
O O6 0.4566(2) 0.14784(13) 0.59709(15) 0.0476(9) Uani d . . 1
O O6A -0.4133(3) 0.36558(15) 0.36884(19) 0.0622(13) Uani d . . 1
O O7 0.3143(2) 0.13429(14) 0.65359(17) 0.0547(11) Uani d . . 1
O O7A -0.2598(4) 0.35466(15) 0.3322(3) 0.111(2) Uani d . . 1
O O8 0.4441(3) 0.15999(14) 0.71302(16) 0.0607(11) Uani d . . 1
O O8A -0.2900(3) 0.37139(16) 0.4444(2) 0.0748(15) Uani d . . 1
O O9 0.8641(3) 0.24647(13) 0.2686(2) 0.0593(10) Uani d . . 1
N N1 0.7178(2) 0.12581(10) 0.37051(15) 0.0200(7) Uani d . . 1
N N1A 0.4687(2) 0.38699(10) 0.64967(15) 0.0197(7) Uani d . . 1
N N2 0.6785(2) 0.11222(10) 0.49712(15) 0.0192(7) Uani d . . 1
N N2A 0.4209(2) 0.39500(10) 0.52389(14) 0.0166(6) Uani d . . 1
N N3 0.6222(2) 0.04658(11) 0.42804(17) 0.0275(8) Uani d . . 1
N N3A 0.3543(2) 0.46054(10) 0.58743(16) 0.0231(7) Uani d . . 1
N N4 0.6499(2) 0.19690(11) 0.45462(16) 0.0260(7) Uani d . . 1
N N4A 0.4058(2) 0.31266(10) 0.57796(15) 0.0225(7) Uani d . . 1
N N5 0.2776(2) 0.12569(10) 0.43219(15) 0.0189(7) Uani d . . 1
N N5A 0.0239(2) 0.36576(10) 0.59936(14) 0.0192(6) Uani d . . 1
N N6 0.3189(2) 0.12633(10) 0.30235(15) 0.0204(7) Uani d . . 1
N N6A 0.0720(2) 0.36404(10) 0.72713(15) 0.0197(7) Uani d . . 1
N N7 0.3620(2) 0.05288(11) 0.35434(18) 0.0292(8) Uani d . . 1
N N7A 0.0968(2) 0.43961(10) 0.68176(15) 0.0219(7) Uani d . . 1
N N8 0.3644(2) 0.19725(11) 0.37317(16) 0.0233(7) Uani d . . 1
N N8A 0.1267(2) 0.29474(11) 0.65077(17) 0.0275(7) Uani d . . 1
C C1 0.7297(3) 0.13700(14) 0.3084(2) 0.0276(9) Uani d . . 1
H H1 0.677 0.1406 0.2817 0.033 Uiso calc U R 1
C C1A 0.4861(3) 0.37796(13) 0.71238(18) 0.0235(8) Uani d . . 1
H H1A 0.4358 0.3736 0.741 0.028 Uiso calc U R 1
C C2 0.8158(3) 0.14340(15) 0.2825(2) 0.0327(10) Uani d . . 1
H H2 0.8226 0.1505 0.2383 0.039 Uiso calc U R 1
C C2A 0.5752(3) 0.37495(14) 0.7359(2) 0.0284(10) Uani d . . 1
H H2A 0.586 0.3699 0.7805 0.034 Uiso calc U R 1
C C3 0.8926(3) 0.13931(16) 0.3220(2) 0.0347(11) Uani d . . 1
H H3 0.9524 0.1447 0.3053 0.042 Uiso calc U R 1
C C3A 0.6477(3) 0.37940(13) 0.6941(2) 0.0288(9) Uani d . . 1
H H3A 0.7091 0.3772 0.7096 0.035 Uiso calc U R 1
C C4 0.8823(3) 0.12749(14) 0.3853(2) 0.0260(9) Uani d . . 1
H H4 0.9342 0.1237 0.4126 0.031 Uiso calc U R 1
C C4A 0.6320(3) 0.38699(13) 0.6305(2) 0.0252(9) Uani d . . 1
H H4A 0.6818 0.3887 0.6008 0.03 Uiso calc U R 1
C C5 0.7922(3) 0.12119(12) 0.40818(19) 0.0209(8) Uani d . . 1
C C5A 0.5398(2) 0.39236(11) 0.60961(19) 0.0186(7) Uani d . . 1
C C6 0.7753(3) 0.10489(13) 0.47573(18) 0.0219(8) Uani d . . 1
H H6A 0.788 0.0754 0.4764 0.026 Uiso calc U R 1
H H6B 0.8182 0.1182 0.5063 0.026 Uiso calc U R 1
C C6A 0.5163(3) 0.40670(12) 0.54247(18) 0.0209(8) Uani d . . 1
H H6A1 0.5225 0.4366 0.5405 0.025 Uiso calc U R 1
H H6A2 0.5605 0.3948 0.5113 0.025 Uiso calc U R 1
C C7 0.6444(3) 0.07668(13) 0.53368(19) 0.0241(8) Uani d . . 1
H H7A 0.5839 0.0833 0.5531 0.029 Uiso calc U R 1
H H7B 0.6879 0.0706 0.5693 0.029 Uiso calc U R 1
C C7A 0.3784(3) 0.42743(13) 0.48421(18) 0.0239(8) Uani d . . 1
H H7A1 0.3194 0.4175 0.4661 0.029 Uiso calc U R 1
H H7A2 0.4198 0.434 0.4477 0.029 Uiso calc U R 1
C C8 0.6343(3) 0.03985(14) 0.4918(2) 0.0293(10) Uani d . . 1
C C8A 0.3606(3) 0.46543(13) 0.52324(19) 0.0237(8) Uani d . . 1
C C9 0.6352(3) 0.00103(16) 0.5172(3) 0.0428(12) Uani d . . 1
H H9 0.6439 -0.0031 0.5622 0.051 Uiso calc U R 1
C C9A 0.3493(3) 0.50280(14) 0.4932(2) 0.0364(11) Uani d . . 1
H H9A 0.3535 0.5053 0.4476 0.044 Uiso calc U R 1
C C10 0.6236(4) -0.03144(17) 0.4765(3) 0.0547(15) Uani d . . 1
H H10 0.6241 -0.0583 0.4929 0.066 Uiso calc U R 1
C C10A 0.3318(4) 0.53614(15) 0.5316(3) 0.0470(13) Uani d . . 1
H H10A 0.3233 0.5621 0.5125 0.056 Uiso calc U R 1
C C11 0.6109(3) -0.02435(17) 0.4109(3) 0.0489(14) Uani d . . 1
H H11 0.6023 -0.0464 0.382 0.059 Uiso calc U R 1
C C11A 0.3266(3) 0.53162(14) 0.5978(3) 0.0415(12) Uani d . . 1
H H11A 0.3154 0.5545 0.6246 0.05 Uiso calc U R 1
C C12 0.6111(3) 0.01517(15) 0.3876(3) 0.0354(10) Uani d . . 1
C C12A 0.3380(3) 0.49318(14) 0.6250(2) 0.0296(10) Uani d . . 1
C C13 0.5986(3) 0.02490(17) 0.3181(2) 0.0411(12) Uani d . . 1
H H13A 0.5911 -0.0003 0.2935 0.062 Uiso calc U R 1
H H13B 0.5436 0.0418 0.3127 0.062 Uiso calc U R 1
H H13C 0.6528 0.0396 0.3022 0.062 Uiso calc U R 1
C C13A 0.3337(3) 0.48564(16) 0.6964(2) 0.0391(11) Uani d . . 1
H H13D 0.3216 0.5112 0.7189 0.059 Uiso calc U R 1
H H13E 0.284 0.4664 0.7058 0.059 Uiso calc U R 1
H H13F 0.3926 0.4744 0.7111 0.059 Uiso calc U R 1
C C14 0.6743(3) 0.14906(13) 0.53974(18) 0.0245(9) Uani d . . 1
H H14A 0.6104 0.1531 0.5552 0.029 Uiso calc U R 1
H H14B 0.7144 0.145 0.5779 0.029 Uiso calc U R 1
C C14A 0.4226(3) 0.35631(12) 0.48622(18) 0.0202(8) Uani d . . 1
H H14C 0.4616 0.3596 0.4473 0.024 Uiso calc U R 1
H H14D 0.3594 0.3493 0.472 0.024 Uiso calc U R 1
C C15 0.7053(3) 0.18581(12) 0.50351(18) 0.0232(8) Uani d . . 1
C C15A 0.4606(3) 0.32307(12) 0.52805(16) 0.0200(8) Uani d . . 1
C C16 0.7849(3) 0.20706(13) 0.5197(2) 0.0311(9) Uani d . . 1
H H16 0.8227 0.1984 0.5545 0.037 Uiso calc U R 1
C C16A 0.5460(3) 0.30591(12) 0.51826(18) 0.0253(8) Uani d . . 1
H H16A 0.5832 0.3139 0.4827 0.03 Uiso calc U R 1
C C17 0.8074(3) 0.24073(15) 0.4842(2) 0.0380(11) Uani d . . 1
H H17 0.8615 0.2557 0.4941 0.046 Uiso calc U R 1
C C17A 0.5763(3) 0.27671(13) 0.5613(2) 0.0289(9) Uani d . . 1
H H17A 0.6351 0.2644 0.5557 0.035 Uiso calc U R 1
C C18 0.7508(3) 0.25286(14) 0.4338(2) 0.0375(10) Uani d . . 1
H H18 0.7649 0.2763 0.409 0.045 Uiso calc U R 1
C C18A 0.5210(3) 0.26557(13) 0.6122(2) 0.0292(9) Uani d . . 1
H H18A 0.5406 0.2454 0.6421 0.035 Uiso calc U R 1
C C19 0.6731(3) 0.22975(14) 0.4205(2) 0.0323(9) Uani d . . 1
C C19A 0.4353(3) 0.28449(13) 0.61916(19) 0.0269(9) Uani d . . 1
C C20 0.6089(4) 0.24072(18) 0.3659(2) 0.0466(13) Uani d . . 1
H H20A 0.6318 0.2651 0.3441 0.07 Uiso calc U R 1
H H20B 0.606 0.2182 0.335 0.07 Uiso calc U R 1
H H20C 0.5471 0.246 0.3832 0.07 Uiso calc U R 1
C C20A 0.3715(4) 0.27297(17) 0.6734(2) 0.0452(13) Uani d . . 1
H H20D 0.4008 0.2521 0.7002 0.068 Uiso calc U R 1
H H20E 0.3584 0.2969 0.6999 0.068 Uiso calc U R 1
H H20F 0.3138 0.2623 0.6555 0.068 Uiso calc U R 1
C C21 0.2656(3) 0.12995(13) 0.49682(17) 0.0229(8) Uani d . . 1
H H21 0.3163 0.1251 0.5248 0.027 Uiso calc U R 1
C C21A 0.0087(3) 0.36229(14) 0.53532(18) 0.0259(9) Uani d . . 1
H H21A 0.0582 0.3675 0.5064 0.031 Uiso calc U R 1
C C22 0.1815(3) 0.14117(13) 0.5232(2) 0.0264(9) Uani d . . 1
H H22 0.1739 0.1429 0.5687 0.032 Uiso calc U R 1
C C22A -0.0757(3) 0.35153(14) 0.5102(2) 0.0292(9) Uani d . . 1
H H22A -0.0852 0.3504 0.4648 0.035 Uiso calc U R 1
C C23 0.1093(3) 0.14967(15) 0.4823(2) 0.0319(10) Uani d . . 1
H H23 0.0515 0.1583 0.4991 0.038 Uiso calc U R 1
C C23A -0.1466(3) 0.34245(14) 0.5529(2) 0.0291(9) Uani d . . 1
H H23A -0.2053 0.3344 0.537 0.035 Uiso calc U R 1
C C24 0.1222(3) 0.14551(14) 0.4164(2) 0.0284(9) Uani d . . 1
H H24 0.0732 0.1515 0.3875 0.034 Uiso calc U R 1
C C24A -0.1314(3) 0.34527(13) 0.6185(2) 0.0250(8) Uani d . . 1
H H24A -0.1789 0.3389 0.6484 0.03 Uiso calc U R 1
C C25 0.2064(3) 0.13256(12) 0.39253(19) 0.0215(8) Uani d . . 1
C C25A -0.0449(2) 0.35769(12) 0.64003(19) 0.0207(7) Uani d . . 1
C C26 0.2210(3) 0.12330(14) 0.32268(19) 0.0248(9) Uani d . . 1
H H26A 0.1985 0.0955 0.3137 0.03 Uiso calc U R 1
H H26B 0.1837 0.1423 0.2964 0.03 Uiso calc U R 1
C C26A -0.0271(3) 0.36566(13) 0.71084(19) 0.0234(8) Uani d . . 1
H H26C -0.0517 0.3927 0.7223 0.028 Uiso calc U R 1
H H26D -0.0606 0.3452 0.7369 0.028 Uiso calc U R 1
C C27 0.3428(3) 0.09269(14) 0.25753(19) 0.0292(10) Uani d . . 1
H H27A 0.4037 0.0982 0.2379 0.035 Uiso calc U R 1
H H27B 0.2967 0.0917 0.2223 0.035 Uiso calc U R 1
C C27A 0.0947(3) 0.39588(13) 0.77514(18) 0.0248(8) Uani d . . 1
H H27C 0.1574 0.391 0.7924 0.03 Uiso calc U R 1
H H27D 0.0507 0.3942 0.8116 0.03 Uiso calc U R 1
C C28 0.3456(3) 0.05258(15) 0.2903(2) 0.0329(10) Uani d . . 1
C C28A 0.0905(3) 0.43749(14) 0.74607(19) 0.0249(9) Uani d . . 1
C C29 0.3360(4) 0.01617(18) 0.2561(3) 0.0513(15) Uani d . . 1
H H29 0.3228 0.0165 0.2111 0.062 Uiso calc U R 1
C C29A 0.0833(3) 0.47165(15) 0.7844(2) 0.0336(10) Uani d . . 1
H H29A 0.0784 0.4693 0.8301 0.04 Uiso calc U R 1
C C30 0.3458(4) -0.01989(18) 0.2881(4) 0.067(2) Uani d . . 1
H H30 0.3405 -0.0449 0.2657 0.08 Uiso calc U R 1
C C30A 0.0834(3) 0.50907(16) 0.7555(2) 0.0396(12) Uani d . . 1
H H30A 0.0794 0.533 0.7809 0.047 Uiso calc U R 1
C C31 0.3637(4) -0.01912(17) 0.3545(4) 0.0572(17) Uani d . . 1
H H31 0.3719 -0.0438 0.3776 0.069 Uiso calc U R 1
C C31A 0.0894(3) 0.51156(15) 0.6886(3) 0.0368(11) Uani d . . 1
H H31A 0.0897 0.5372 0.6676 0.044 Uiso calc U R 1
C C32 0.3695(3) 0.01793(15) 0.3867(3) 0.0411(12) Uani d . . 1
C C32A 0.0951(3) 0.47614(13) 0.6531(2) 0.0260(9) Uani d . . 1
C C33 0.3846(4) 0.02019(18) 0.4576(3) 0.0496(15) Uani d . . 1
H H33A 0.3889 -0.0073 0.4753 0.074 Uiso calc U R 1
H H33B 0.442 0.0348 0.4663 0.074 Uiso calc U R 1
H H33C 0.3329 0.0345 0.4778 0.074 Uiso calc U R 1
C C33A 0.1004(3) 0.47644(14) 0.5802(2) 0.0334(10) Uani d . . 1
H H33D 0.0986 0.5045 0.5647 0.05 Uiso calc U R 1
H H33E 0.158 0.4636 0.5664 0.05 Uiso calc U R 1
H H33F 0.048 0.4614 0.5624 0.05 Uiso calc U R 1
C C34 0.3372(3) 0.16553(14) 0.27054(18) 0.0271(9) Uani d . . 1
H H34A 0.2964 0.1684 0.2325 0.033 Uiso calc U R 1
H H34B 0.4018 0.1662 0.2552 0.033 Uiso calc U R 1
C C34A 0.0965(3) 0.32370(14) 0.75489(18) 0.0264(9) Uani d . . 1
H H34C 0.0586 0.3186 0.7939 0.032 Uiso calc U R 1
H H34D 0.1621 0.3238 0.7681 0.032 Uiso calc U R 1
C C35 0.3211(3) 0.19994(13) 0.31572(19) 0.0262(9) Uani d . . 1
C C35A 0.0808(3) 0.29041(13) 0.70691(19) 0.0249(9) Uani d . . 1
C C36 0.2654(3) 0.23236(15) 0.3001(2) 0.0378(11) Uani d . . 1
H H36 0.2343 0.2333 0.2598 0.045 Uiso calc U R 1
C C36A 0.0245(3) 0.25794(14) 0.7194(2) 0.0353(10) Uani d . . 1
H H36A -0.0063 0.2557 0.7597 0.042 Uiso calc U R 1
C C37 0.2557(4) 0.26352(15) 0.3444(2) 0.0450(13) Uani d . . 1
H H37 0.2186 0.2865 0.3347 0.054 Uiso calc U R 1
C C37A 0.0134(3) 0.22845(15) 0.6725(3) 0.0436(12) Uani d . . 1
H H37A -0.0252 0.2057 0.68 0.052 Uiso calc U R 1
C C38 0.3005(3) 0.26072(14) 0.4026(2) 0.0372(11) Uani d . . 1
H H38 0.2955 0.282 0.4333 0.045 Uiso calc U R 1
C C38A 0.0593(3) 0.23284(14) 0.6149(3) 0.0407(11) Uani d . . 1
H H38A 0.0525 0.2129 0.582 0.049 Uiso calc U R 1
C C39 0.3531(3) 0.22687(13) 0.4163(2) 0.0287(9) Uani d . . 1
C C39A 0.1161(3) 0.26660(14) 0.6044(2) 0.0323(9) Uani d . . 1
C C40 0.3997(3) 0.22120(15) 0.4800(2) 0.0384(11) Uani d . . 1
H H40A 0.3869 0.2446 0.5078 0.058 Uiso calc U R 1
H H40B 0.3765 0.1965 0.5007 0.058 Uiso calc U R 1
H H40C 0.4664 0.2188 0.4734 0.058 Uiso calc U R 1
C C40A 0.1661(4) 0.27279(17) 0.5434(2) 0.0481(13) Uani d . . 1
H H40D 0.1526 0.2503 0.5138 0.072 Uiso calc U R 1
H H40E 0.1464 0.2984 0.5237 0.072 Uiso calc U R 1
H H40F 0.2325 0.2738 0.552 0.072 Uiso calc U R 1
C C41 0.5372(5) 0.06667(18) 0.1236(3) 0.0568(16) Uani d . . 1
C C41A 0.3642(4) 0.42631(19) 0.8774(2) 0.0490(14) Uani d . . 1
C C42 0.4504(5) 0.0869(2) 0.6719(3) 0.071(2) Uani d . . 1
C C42A -0.3060(6) 0.4256(2) 0.3599(3) 0.0643(18) Uani d . . 1
C C43 0.7428(5) 0.2408(2) 0.1933(3) 0.0685(18) Uani d . . 1
H H43A 0.6979 0.2564 0.168 0.103 Uiso calc U R 1
H H43B 0.7827 0.2254 0.1641 0.103 Uiso calc U R 1
H H43C 0.7102 0.2221 0.2221 0.103 Uiso calc U R 1
C C44 0.7996(5) 0.26894(19) 0.2323(3) 0.0603(16) Uani d . . 1
H H44A 0.8323 0.2881 0.2035 0.072 Uiso calc U R 1
H H44B 0.7595 0.2848 0.2617 0.072 Uiso calc U R 1
C C45 0.9268(4) 0.27054(19) 0.3032(3) 0.0617(17) Uani d . . 1
H H45A 0.8929 0.2892 0.3323 0.074 Uiso calc U R 1
H H45B 0.9638 0.2871 0.2729 0.074 Uiso calc U R 1
C C46 0.9889(5) 0.2439(2) 0.3420(4) 0.078(2) Uani d . . 1
H H46A 1.0327 0.2607 0.3661 0.117 Uiso calc U R 1
H H46B 0.952 0.2278 0.3722 0.117 Uiso calc U R 1
H H46C 1.0227 0.2257 0.3129 0.117 Uiso calc U R 1

loop_
_atom_site_aniso_label
_atom_site_aniso_U_11
_atom_site_aniso_U_22
_atom_site_aniso_U_33
_atom_site_aniso_U_12
_atom_site_aniso_U_13
_atom_site_aniso_U_23
Cu1 0.0118(2) 0.0334(3) 0.0143(2) 0.00143(18) 0.00044(18) 0.00228(19)
Cu1A 0.0140(2) 0.0272(2) 0.01260(19) -0.00001(18) 0.00087(18) 0.00074(18)
Cu2 0.0121(2) 0.0311(3) 0.0148(2) 0.00068(19) 0.00043(18) 0.00192(19)
Cu2A 0.0143(2) 0.0280(2) 0.0127(2) 0.00009(18) 0.00175(18) 0.00118(19)
S1 0.0288(6) 0.0479(7) 0.0179(5) -0.0047(5) 0.0058(4) -0.0023(5)
S1A 0.0237(5) 0.0516(8) 0.0126(4) -0.0021(5) 0.0011(4) 0.0024(4)
S2 0.0280(6) 0.0638(9) 0.0183(5) 0.0074(5) 0.0021(4) 0.0046(5)
S2A 0.0299(6) 0.0404(7) 0.0335(6) -0.0009(5) 0.0105(5) 0.0079(5)
F1 0.054(2) 0.102(3) 0.064(2) -0.034(2) 0.0081(17) -0.025(2)
F1A 0.080(3) 0.060(2) 0.090(2) 0.018(2) 0.032(2) 0.0237(19)
F2 0.126(4) 0.072(3) 0.077(2) -0.030(2) 0.057(2) -0.043(2)
F2A 0.075(2) 0.064(2) 0.0497(18) -0.0213(18) 0.0222(17) 0.0121(16)
F3 0.148(4) 0.057(3) 0.096(3) -0.011(3) 0.028(3) 0.020(2)
F3A 0.152(4) 0.060(2) 0.0419(18) -0.039(2) 0.002(2) -0.0073(16)
F4 0.151(5) 0.066(3) 0.098(3) -0.005(3) 0.051(3) -0.016(2)
F4A 0.209(6) 0.089(3) 0.076(3) -0.050(4) -0.056(3) 0.060(3)
F5 0.079(3) 0.150(4) 0.058(2) 0.074(3) 0.020(2) 0.025(2)
F5A 0.158(5) 0.112(4) 0.071(2) -0.102(4) -0.005(3) 0.007(2)
F6 0.175(5) 0.090(3) 0.079(3) 0.071(3) 0.085(3) 0.045(2)
F6A 0.229(7) 0.054(3) 0.172(6) 0.039(4) 0.056(5) -0.021(3)
O1 0.0140(14) 0.072(2) 0.0146(13) -0.0003(14) 0.0017(11) 0.0016(13)
O1A 0.0159(13) 0.053(2) 0.0119(12) 0.0013(13) -0.0009(11) 0.0036(12)
O2 0.0147(13) 0.0371(17) 0.0163(12) 0.0028(12) 0.0018(11) 0.0026(11)
O2A 0.0167(13) 0.0291(15) 0.0134(11) -0.0017(11) 0.0000(10) -0.0004(10)
O3 0.0298(17) 0.064(2) 0.0209(15) -0.0062(16) 0.0049(13) -0.0064(14)
O3A 0.0349(18) 0.074(3) 0.0167(14) -0.0121(17) -0.0047(13) 0.0031(15)
O4 0.054(2) 0.053(2) 0.0291(17) 0.0022(18) 0.0077(16) 0.0063(15)
O4A 0.0294(16) 0.078(3) 0.0294(16) 0.0091(17) -0.0003(14) 0.0003(17)
O5 0.0271(18) 0.112(4) 0.042(2) 0.005(2) 0.0066(16) 0.003(2)
O5A 0.0393(18) 0.052(2) 0.0159(14) -0.0038(15) 0.0064(13) 0.0037(13)
O6 0.0333(18) 0.085(3) 0.0249(16) 0.0050(18) 0.0088(14) 0.0137(17)
O6A 0.043(2) 0.105(4) 0.038(2) -0.024(2) -0.0060(17) 0.021(2)
O7 0.0300(18) 0.099(3) 0.035(2) 0.0040(19) 0.0081(16) 0.003(2)
O7A 0.120(4) 0.068(3) 0.145(5) -0.002(3) 0.101(4) -0.017(3)
O8 0.067(3) 0.087(3) 0.0283(18) -0.003(2) -0.0090(18) -0.0072(19)
O8A 0.047(2) 0.115(4) 0.062(3) -0.016(2) -0.028(2) 0.050(3)
O9 0.063(3) 0.043(2) 0.072(3) -0.002(2) 0.013(2) 0.004(2)
N1 0.0158(15) 0.029(2) 0.0151(15) -0.0014(14) -0.0003(13) 0.0009(13)
N1A 0.0161(15) 0.0249(17) 0.0180(15) -0.0018(12) 0.0013(13) -0.0002(13)
N2 0.0131(15) 0.0279(18) 0.0167(15) 0.0032(13) 0.0023(12) 0.0017(12)
N2A 0.0161(15) 0.0175(16) 0.0163(15) -0.0008(12) 0.0025(12) 0.0013(11)
N3 0.0174(16) 0.031(2) 0.0345(19) 0.0016(14) 0.0033(15) -0.0017(15)
N3A 0.0204(16) 0.0234(18) 0.0254(16) 0.0014(13) -0.0007(13) -0.0027(13)
N4 0.0244(18) 0.033(2) 0.0211(16) 0.0040(15) 0.0001(14) -0.0024(14)
N4A 0.0206(16) 0.0236(18) 0.0233(16) -0.0021(13) 0.0044(13) -0.0007(13)
N5 0.0120(15) 0.0263(18) 0.0183(16) -0.0008(12) -0.0004(12) 0.0035(12)
N5A 0.0190(15) 0.0249(17) 0.0137(14) 0.0017(13) -0.0002(13) -0.0003(12)
N6 0.0142(15) 0.034(2) 0.0129(15) -0.0042(14) 0.0010(12) -0.0017(13)
N6A 0.0180(16) 0.0268(18) 0.0141(14) 0.0012(14) 0.0008(13) 0.0015(13)
N7 0.0178(17) 0.029(2) 0.040(2) -0.0018(14) 0.0069(15) 0.0020(16)
N7A 0.0179(16) 0.0254(18) 0.0223(15) 0.0023(13) 0.0001(13) 0.0009(13)
N8 0.0195(16) 0.0248(19) 0.0255(16) -0.0016(14) -0.0005(14) 0.0029(13)
N8A 0.0257(17) 0.0269(19) 0.0298(18) -0.0005(14) 0.0062(15) 0.0007(15)
C1 0.022(2) 0.041(3) 0.0201(19) -0.0003(19) -0.0010(17) 0.0030(17)
C1A 0.0210(19) 0.034(2) 0.0158(17) 0.0024(17) 0.0012(16) 0.0000(15)
C2 0.028(2) 0.050(3) 0.020(2) -0.007(2) 0.0061(18) 0.0006(19)
C2A 0.030(2) 0.033(3) 0.022(2) 0.0051(19) -0.0056(17) 0.0020(17)
C3 0.020(2) 0.051(3) 0.032(2) -0.009(2) 0.0080(18) 0.003(2)
C3A 0.020(2) 0.035(3) 0.032(2) 0.0067(17) -0.0070(17) -0.0043(18)
C4 0.0184(18) 0.041(3) 0.019(2) -0.0087(17) -0.0010(16) 0.0009(18)
C4A 0.0186(19) 0.031(2) 0.026(2) -0.0059(16) 0.0064(16) -0.0116(16)
C5 0.0142(18) 0.026(2) 0.022(2) -0.0020(15) 0.0015(15) 0.0000(15)
C5A 0.0136(16) 0.0198(18) 0.0224(17) 0.0008(14) 0.0004(16) -0.0051(15)
C6 0.0138(18) 0.030(2) 0.0221(18) 0.0030(16) -0.0012(15) 0.0011(16)
C6A 0.0198(18) 0.020(2) 0.0229(17) -0.0023(15) 0.0037(15) -0.0007(15)
C7 0.0202(19) 0.031(2) 0.0212(18) 0.0039(16) 0.0034(15) 0.0105(16)
C7A 0.0238(19) 0.030(2) 0.0178(17) 0.0010(17) -0.0026(15) 0.0084(16)
C8 0.0148(19) 0.031(2) 0.042(2) 0.0043(16) 0.0013(17) 0.0086(18)
C8A 0.0203(19) 0.025(2) 0.0259(19) 0.0003(16) 0.0006(16) 0.0061(15)
C9 0.036(3) 0.036(3) 0.057(3) 0.002(2) -0.003(2) 0.017(2)
C9A 0.040(3) 0.029(2) 0.040(3) 0.004(2) 0.000(2) 0.0099(19)
C10 0.043(3) 0.029(3) 0.092(5) 0.008(2) -0.002(3) 0.012(3)
C10A 0.049(3) 0.022(2) 0.070(4) 0.004(2) 0.002(3) 0.011(2)
C11 0.027(2) 0.038(3) 0.082(4) 0.006(2) 0.003(3) -0.011(3)
C11A 0.036(3) 0.026(2) 0.062(3) 0.0049(19) -0.002(2) -0.014(2)
C12 0.0182(19) 0.031(3) 0.057(3) 0.0022(18) 0.004(2) -0.010(2)
C12A 0.0190(19) 0.030(2) 0.040(2) -0.0005(17) -0.0005(17) -0.0085(17)
C13 0.029(2) 0.049(3) 0.046(3) -0.001(2) 0.003(2) -0.018(2)
C13A 0.033(2) 0.046(3) 0.038(2) 0.004(2) -0.002(2) -0.020(2)
C14 0.0196(19) 0.038(2) 0.0161(17) 0.0022(17) 0.0002(15) -0.0011(17)
C14A 0.023(2) 0.018(2) 0.0190(17) -0.0011(15) 0.0044(15) -0.0030(14)
C15 0.0208(18) 0.029(2) 0.0199(17) 0.0042(16) 0.0018(15) -0.0046(16)
C15A 0.0229(19) 0.021(2) 0.0167(16) -0.0020(15) 0.0025(15) -0.0043(14)
C16 0.025(2) 0.031(2) 0.038(2) 0.0023(17) -0.0055(18) -0.0080(18)
C16A 0.027(2) 0.024(2) 0.0246(19) 0.0004(16) 0.0061(16) -0.0030(15)
C17 0.029(2) 0.034(3) 0.051(3) -0.003(2) 0.000(2) -0.004(2)
C17A 0.023(2) 0.031(2) 0.032(2) 0.0045(17) 0.0028(17) -0.0033(18)
C18 0.035(2) 0.035(3) 0.042(2) 0.002(2) 0.010(2) 0.0060(19)
C18A 0.032(2) 0.026(2) 0.0293(19) 0.0039(18) -0.0034(19) 0.0036(18)
C19 0.037(2) 0.035(2) 0.025(2) 0.0067(19) 0.0020(19) 0.0021(18)
C19A 0.028(2) 0.029(2) 0.0241(19) -0.0023(17) 0.0045(16) 0.0041(16)
C20 0.053(3) 0.056(4) 0.031(2) 0.009(3) -0.009(2) 0.011(2)
C20A 0.040(3) 0.055(3) 0.040(3) 0.007(2) 0.013(2) 0.024(2)
C21 0.0188(18) 0.032(2) 0.0176(18) -0.0022(17) 0.0010(15) -0.0010(15)
C21A 0.022(2) 0.036(2) 0.0194(18) -0.0013(17) 0.0017(16) 0.0019(16)
C22 0.022(2) 0.036(2) 0.0219(19) -0.0035(17) 0.0051(16) -0.0057(17)
C22A 0.025(2) 0.038(3) 0.025(2) 0.0012(18) -0.0047(17) -0.0011(19)
C23 0.020(2) 0.043(3) 0.033(2) 0.0018(19) 0.0053(18) -0.009(2)
C23A 0.021(2) 0.032(2) 0.034(2) -0.0026(17) -0.0064(17) -0.0033(18)
C24 0.0144(18) 0.039(3) 0.031(2) 0.0007(17) -0.0020(17) -0.004(2)
C24A 0.0174(18) 0.028(2) 0.030(2) 0.0005(15) 0.0033(15) 0.0014(17)
C25 0.0175(18) 0.026(2) 0.0207(19) -0.0041(15) 0.0014(15) -0.0019(15)
C25A 0.0163(17) 0.023(2) 0.0232(18) 0.0024(15) 0.0014(16) 0.0003(16)
C26 0.0110(18) 0.043(3) 0.0201(19) -0.0054(16) -0.0012(15) -0.0018(17)
C26A 0.0163(18) 0.032(2) 0.0215(19) 0.0026(16) 0.0055(15) 0.0016(16)
C27 0.023(2) 0.044(3) 0.0202(19) -0.0049(19) 0.0031(16) -0.0098(18)
C27A 0.026(2) 0.033(2) 0.0153(17) 0.0023(17) 0.0050(16) -0.0056(16)
C28 0.0173(19) 0.039(3) 0.042(2) -0.0052(18) 0.0078(18) -0.013(2)
C28A 0.0193(19) 0.033(2) 0.0224(19) 0.0017(17) 0.0011(15) -0.0054(16)
C29 0.039(3) 0.050(4) 0.065(4) -0.015(3) 0.018(3) -0.025(3)
C29A 0.032(2) 0.039(3) 0.029(2) 0.0040(19) -0.0009(19) -0.0098(19)
C30 0.049(3) 0.037(4) 0.115(6) -0.012(3) 0.028(4) -0.032(4)
C30A 0.040(3) 0.030(3) 0.049(3) 0.005(2) -0.003(2) -0.015(2)
C31 0.037(3) 0.031(3) 0.104(5) -0.004(2) 0.026(3) 0.002(3)
C31A 0.031(2) 0.025(2) 0.055(3) 0.0045(19) -0.005(2) -0.001(2)
C32 0.022(2) 0.033(3) 0.068(3) -0.0002(19) 0.015(2) 0.012(2)
C32A 0.0183(19) 0.027(2) 0.033(2) 0.0036(15) -0.0013(17) 0.0029(17)
C33 0.032(3) 0.048(3) 0.069(4) 0.008(2) 0.015(3) 0.027(3)
C33A 0.032(2) 0.030(2) 0.037(2) 0.0013(19) -0.0040(19) 0.0118(19)
C34 0.023(2) 0.039(3) 0.0199(18) 0.0004(17) -0.0046(16) 0.0047(17)
C34A 0.027(2) 0.033(2) 0.0197(18) -0.0003(18) 0.0005(16) 0.0112(16)
C35 0.0196(19) 0.035(2) 0.0244(19) 0.0007(17) 0.0027(16) 0.0107(17)
C35A 0.0197(19) 0.028(2) 0.0267(19) 0.0045(16) 0.0029(16) 0.0099(16)
C36 0.029(2) 0.046(3) 0.038(2) 0.007(2) 0.003(2) 0.020(2)
C36A 0.034(2) 0.033(3) 0.039(2) -0.005(2) 0.007(2) 0.010(2)
C37 0.044(3) 0.037(3) 0.055(3) 0.017(2) 0.018(3) 0.021(2)
C37A 0.039(3) 0.029(3) 0.063(3) -0.007(2) 0.004(2) 0.006(2)
C38 0.037(2) 0.024(2) 0.051(3) -0.0013(19) 0.015(2) 0.0018(19)
C38A 0.044(3) 0.026(2) 0.052(3) 0.001(2) 0.003(2) -0.008(2)
C39 0.026(2) 0.023(2) 0.038(2) -0.0031(16) 0.0053(19) 0.0016(18)
C39A 0.033(2) 0.030(2) 0.035(2) 0.0060(18) 0.003(2) -0.0031(19)
C40 0.045(3) 0.031(3) 0.039(2) -0.007(2) -0.006(2) -0.011(2)
C40A 0.055(3) 0.050(3) 0.039(3) -0.001(3) 0.014(2) -0.014(2)
C41 0.075(4) 0.047(3) 0.048(3) -0.012(3) 0.021(3) -0.008(3)
C41A 0.051(3) 0.064(4) 0.033(2) -0.011(3) 0.010(2) 0.003(2)
C42 0.094(5) 0.076(5) 0.042(3) 0.033(4) 0.045(3) 0.017(3)
C42A 0.104(5) 0.046(4) 0.043(3) -0.019(4) -0.004(3) 0.008(3)
C43 0.069(4) 0.064(4) 0.073(4) 0.010(4) 0.009(4) 0.011(3)
C44 0.069(4) 0.054(4) 0.059(3) 0.008(3) 0.024(3) 0.011(3)
C45 0.059(4) 0.053(4) 0.074(4) -0.003(3) 0.026(3) -0.001(3)
C46 0.064(4) 0.086(6) 0.084(5) -0.004(4) 0.012(4) 0.005(4)

loop_
_atom_type_symbol
_atom_type_description
_atom_type_scat_dispersion_real
_atom_type_scat_dispersion_imag
_atom_type_scat_source
C C 0.0033 0.0016 'International Tables Vol C Tables 4.2.6.8 and 6.1.1.4'
H H 0.0000 0.0000 'International Tables Vol C Tables 4.2.6.8 and 6.1.1.4'
N N 0.0061 0.0033 'International Tables Vol C Tables 4.2.6.8 and 6.1.1.4'
O O 0.0106 0.0060 'International Tables Vol C Tables 4.2.6.8 and 6.1.1.4'
F F 0.0171 0.0103 'International Tables Vol C Tables 4.2.6.8 and 6.1.1.4'
S S 0.1246 0.1234 'International Tables Vol C Tables 4.2.6.8 and 6.1.1.4'
Cu Cu 0.3201 1.2651 'International Tables Vol C Tables 4.2.6.8 and 6.1.1.4'

loop_
_geom_angle_atom_site_label_1
_geom_angle_atom_site_label_2
_geom_angle_atom_site_label_3
_geom_angle
O1 Cu1 O2 81.03(12)
O1 Cu1 N1 98.67(12)
O2 Cu1 N1 175.88(13)
O1 Cu1 N2 177.01(13)
O2 Cu1 N2 96.27(11)
N1 Cu1 N2 83.92(13)
O1 Cu1 N3 106.90(13)
O2 Cu1 N3 91.80(12)
N1 Cu1 N3 92.21(13)
N2 Cu1 N3 74.37(13)
O1 Cu1 Cu2 40.27(9)
O2 Cu1 Cu2 40.77(8)
N1 Cu1 Cu2 138.84(9)
N2 Cu1 Cu2 137.04(9)
N3 Cu1 Cu2 101.83(8)
O1A Cu1A O2A 79.48(11)
O1A Cu1A N1A 100.40(12)
O2A Cu1A N1A 177.09(12)
O1A Cu1A N2A 176.71(12)
O2A Cu1A N2A 97.37(11)
N1A Cu1A N2A 82.70(12)
O1A Cu1A N3A 107.49(12)
O2A Cu1A N3A 90.80(11)
N1A Cu1A N3A 92.00(12)
N2A Cu1A N3A 73.33(12)
O1A Cu1A Cu2A 39.42(8)
O2A Cu1A Cu2A 40.21(7)
N1A Cu1A Cu2A 139.38(9)
N2A Cu1A Cu2A 137.36(9)
N3A Cu1A Cu2A 104.50(8)
O1 Cu2 O2 81.12(12)
O1 Cu2 N5 172.54(14)
O2 Cu2 N5 98.85(12)
O1 Cu2 N6 96.08(12)
O2 Cu2 N6 176.55(12)
N5 Cu2 N6 84.18(13)
O1 Cu2 N7 97.56(13)
O2 Cu2 N7 104.41(12)
N5 Cu2 N7 89.69(12)
N6 Cu2 N7 73.87(13)
O1 Cu2 Cu1 40.17(8)
O2 Cu2 Cu1 40.95(8)
N5 Cu2 Cu1 139.40(9)
N6 Cu2 Cu1 136.19(9)
N7 Cu2 Cu1 104.00(8)
O1A Cu2A O2A 79.42(11)
O1A Cu2A N5A 177.24(13)
O2A Cu2A N5A 99.88(12)
O1A Cu2A N6A 97.24(12)
O2A Cu2A N6A 176.43(12)
N5A Cu2A N6A 83.52(12)
O1A Cu2A N7A 91.95(12)
O2A Cu2A N7A 105.54(11)
N5A Cu2A N7A 90.81(12)
N6A Cu2A N7A 73.18(12)
O1A Cu2A Cu1A 39.33(8)
O2A Cu2A Cu1A 40.24(8)
N5A Cu2A Cu1A 139.72(9)
N6A Cu2A Cu1A 136.50(9)
N7A Cu2A Cu1A 103.86(8)
O4 S1 O3 114.8(2)
O4 S1 O5 114.9(2)
O3 S1 O5 114.7(2)
O4 S1 C41 103.3(3)
O3 S1 C41 103.4(2)
O5 S1 C41 103.4(3)
O4A S1A O3A 114.5(2)
O4A S1A O5A 115.5(2)
O3A S1A O5A 114.27(18)
O4A S1A C41A 103.9(2)
O3A S1A C41A 103.2(2)
O5A S1A C41A 103.2(2)
O7 S2 O8 113.9(2)
O7 S2 O6 114.6(2)
O8 S2 O6 116.0(2)
O7 S2 C42 103.5(3)
O8 S2 C42 103.8(3)
O6 S2 C42 102.6(2)
O7A S2A O6A 114.3(4)
O7A S2A O8A 117.4(4)
O6A S2A O8A 113.4(2)
O7A S2A C42A 102.9(3)
O6A S2A C42A 103.8(3)
O8A S2A C42A 102.7(3)
Cu1 O1 Cu2 99.56(13)
Cu1 O1 H1B 109.5
Cu2 O1 H1B 142.3
Cu1A O1A Cu2A 101.26(12)
Cu1A O1A H1C 109.5
Cu2A O1A H1C 145.6
Cu2 O2 Cu1 98.28(12)
Cu2 O2 H2B 109.5
Cu1 O2 H2B 121.1
Cu2A O2A Cu1A 99.55(11)
Cu2A O2A H2C 109.5
Cu1A O2A H2C 122.2
C45 O9 C44 113.9(5)
C5 N1 C1 118.8(3)
C5 N1 Cu1 114.8(2)
C1 N1 Cu1 126.2(3)
C5A N1A C1A 118.7(3)
C5A N1A Cu1A 115.3(3)
C1A N1A Cu1A 125.7(3)
C7 N2 C6 109.7(3)
C7 N2 C14 109.1(3)
C6 N2 C14 110.1(3)
C7 N2 Cu1 107.7(2)
C6 N2 Cu1 108.1(2)
C14 N2 Cu1 112.1(2)
C7A N2A C6A 110.1(3)
C7A N2A C14A 109.5(3)
C6A N2A C14A 109.9(3)
C7A N2A Cu1A 108.4(2)
C6A N2A Cu1A 108.4(2)
C14A N2A Cu1A 110.6(2)
C12 N3 C8 119.9(4)
C12 N3 Cu1 132.4(3)
C8 N3 Cu1 106.6(3)
C8A N3A C12A 119.2(4)
C8A N3A Cu1A 107.1(3)
C12A N3A Cu1A 132.2(3)
C19 N4 C15 117.9(4)
C19A N4A C15A 118.7(3)
C25 N5 C21 119.2(3)
C25 N5 Cu2 113.4(2)
C21 N5 Cu2 126.1(3)
C25A N5A C21A 118.8(3)
C25A N5A Cu2A 114.3(2)
C21A N5A Cu2A 126.3(3)
C34 N6 C26 110.9(3)
C34 N6 C27 109.5(3)
C26 N6 C27 110.4(3)
C34 N6 Cu2 109.5(2)
C26 N6 Cu2 107.2(2)
C27 N6 Cu2 109.3(2)
C26A N6A C27A 110.1(3)
C26A N6A C34A 110.6(3)
C27A N6A C34A 108.7(3)
C26A N6A Cu2A 107.9(2)
C27A N6A Cu2A 109.0(2)
C34A N6A Cu2A 110.5(2)
C32 N7 C28 120.0(4)
C32 N7 Cu2 130.9(3)
C28 N7 Cu2 108.2(3)
C28A N7A C32A 119.0(4)
C28A N7A Cu2A 108.1(3)
C32A N7A Cu2A 131.0(3)
C39 N8 C35 119.0(4)
C39A N8A C35A 119.1(4)
N1 C1 C2 122.0(4)
N1 C1 H1 119.0
C2 C1 H1 119.0
N1A C1A C2A 121.7(4)
N1A C1A H1A 119.1
C2A C1A H1A 119.1
C1 C2 C3 119.0(4)
C1 C2 H2 120.5
C3 C2 H2 120.5
C3A C2A C1A 119.1(4)
C3A C2A H2A 120.4
C1A C2A H2A 120.4
C4 C3 C2 120.0(4)
C4 C3 H3 120.0
C2 C3 H3 120.0
C4A C3A C2A 120.3(4)
C4A C3A H3A 119.9
C2A C3A H3A 119.9
C3 C4 C5 117.7(4)
C3 C4 H4 121.2
C5 C4 H4 121.2
C3A C4A C5A 118.5(4)
C3A C4A H4A 120.8
C5A C4A H4A 120.8
N1 C5 C4 122.4(4)
N1 C5 C6 116.4(3)
C4 C5 C6 120.9(4)
N1A C5A C4A 121.5(4)
N1A C5A C6A 116.1(3)
C4A C5A C6A 122.3(3)
N2 C6 C5 111.6(3)
N2 C6 H6A 109.3
C5 C6 H6A 109.3
N2 C6 H6B 109.3
C5 C6 H6B 109.3
H6A C6 H6B 108.0
N2A C6A C5A 111.5(3)
N2A C6A H6A1 109.3
C5A C6A H6A1 109.3
N2A C6A H6A2 109.3
C5A C6A H6A2 109.3
H6A1 C6A H6A2 108.0
N2 C7 C8 112.3(3)
N2 C7 H7A 109.2
C8 C7 H7A 109.2
N2 C7 H7B 109.2
C8 C7 H7B 109.2
H7A C7 H7B 107.9
N2A C7A C8A 111.9(3)
N2A C7A H7A1 109.2
C8A C7A H7A1 109.2
N2A C7A H7A2 109.2
C8A C7A H7A2 109.2
H7A1 C7A H7A2 107.9
N3 C8 C9 121.7(5)
N3 C8 C7 116.4(4)
C9 C8 C7 121.9(4)
N3A C8A C9A 122.8(4)
N3A C8A C7A 116.2(3)
C9A C8A C7A 121.1(4)
C10 C9 C8 119.1(5)
C10 C9 H9 120.4
C8 C9 H9 120.4
C10A C9A C8A 118.1(5)
C10A C9A H9A 120.9
C8A C9A H9A 120.9
C9 C10 C11 119.0(5)
C9 C10 H10 120.5
C11 C10 H10 120.5
C9A C10A C11A 119.7(5)
C9A C10A H10A 120.2
C11A C10A H10A 120.2
C12 C11 C10 119.7(5)
C12 C11 H11 120.1
C10 C11 H11 120.1
C10A C11A C12A 119.5(4)
C10A C11A H11A 120.2
C12A C11A H11A 120.2
N3 C12 C11 120.6(5)
N3 C12 C13 116.9(4)
C11 C12 C13 122.5(5)
N3A C12A C11A 120.7(4)
N3A C12A C13A 116.3(4)
C11A C12A C13A 122.9(4)
C12 C13 H13A 109.5
C12 C13 H13B 109.5
H13A C13 H13B 109.5
C12 C13 H13C 109.5
H13A C13 H13C 109.5
H13B C13 H13C 109.5
C12A C13A H13D 109.5
C12A C13A H13E 109.5
H13D C13A H13E 109.5
C12A C13A H13F 109.5
H13D C13A H13F 109.5
H13E C13A H13F 109.5
C15 C14 N2 110.4(3)
C15 C14 H14A 109.6
N2 C14 H14A 109.6
C15 C14 H14B 109.6
N2 C14 H14B 109.6
H14A C14 H14B 108.1
N2A C14A C15A 109.2(3)
N2A C14A H14C 109.8
C15A C14A H14C 109.8
N2A C14A H14D 109.8
C15A C14A H14D 109.8
H14C C14A H14D 108.3
N4 C15 C16 122.7(4)
N4 C15 C14 114.8(3)
C16 C15 C14 122.5(4)
N4A C15A C16A 122.6(4)
N4A C15A C14A 114.3(3)
C16A C15A C14A 123.0(3)
C17 C16 C15 118.5(4)
C17 C16 H16 120.8
C15 C16 H16 120.8
C15A C16A C17A 118.5(4)
C15A C16A H16A 120.7
C17A C16A H16A 120.7
C16 C17 C18 119.7(4)
C16 C17 H17 120.1
C18 C17 H17 120.1
C18A C17A C16A 119.6(4)
C18A C17A H17A 120.2
C16A C17A H17A 120.2
C17 C18 C19 118.1(4)
C17 C18 H18 121.0
C19 C18 H18 121.0
C17A C18A C19A 118.6(4)
C17A C18A H18A 120.7
C19A C18A H18A 120.7
N4 C19 C18 123.1(4)
N4 C19 C20 115.7(4)
C18 C19 C20 121.2(4)
N4A C19A C18A 122.1(4)
N4A C19A C20A 117.2(4)
C18A C19A C20A 120.7(4)
C19 C20 H20A 109.5
C19 C20 H20B 109.5
H20A C20 H20B 109.5
C19 C20 H20C 109.5
H20A C20 H20C 109.5
H20B C20 H20C 109.5
C19A C20A H20D 109.5
C19A C20A H20E 109.5
H20D C20A H20E 109.5
C19A C20A H20F 109.5
H20D C20A H20F 109.5
H20E C20A H20F 109.5
N5 C21 C22 122.0(4)
N5 C21 H21 119.0
C22 C21 H21 119.0
N5A C21A C22A 122.6(4)
N5A C21A H21A 118.7
C22A C21A H21A 118.7
C23 C22 C21 118.8(4)
C23 C22 H22 120.6
C21 C22 H22 120.6
C21A C22A C23A 118.2(4)
C21A C22A H22A 120.9
C23A C22A H22A 120.9
C22 C23 C24 118.9(4)
C22 C23 H23 120.5
C24 C23 H23 120.5
C24A C23A C22A 119.6(4)
C24A C23A H23A 120.2
C22A C23A H23A 120.2
C23 C24 C25 120.1(4)
C23 C24 H24 119.9
C25 C24 H24 119.9
C23A C24A C25A 118.6(4)
C23A C24A H24A 120.7
C25A C24A H24A 120.7
N5 C25 C24 120.9(4)
N5 C25 C26 116.7(3)
C24 C25 C26 122.3(4)
N5A C25A C24A 122.1(4)
N5A C25A C26A 116.8(3)
C24A C25A C26A 121.0(3)
N6 C26 C25 113.4(3)
N6 C26 H26A 108.9
C25 C26 H26A 108.9
N6 C26 H26B 108.9
C25 C26 H26B 108.9
H26A C26 H26B 107.7
N6A C26A C25A 112.4(3)
N6A C26A H26C 109.1
C25A C26A H26C 109.1
N6A C26A H26D 109.1
C25A C26A H26D 109.1
H26C C26A H26D 107.9
N6 C27 C28 112.7(3)
N6 C27 H27A 109.1
C28 C27 H27A 109.1
N6 C27 H27B 109.1
C28 C27 H27B 109.1
H27A C27 H27B 107.8
N6A C27A C28A 111.7(3)
N6A C27A H27C 109.3
C28A C27A H27C 109.3
N6A C27A H27D 109.3
C28A C27A H27D 109.3
H27C C27A H27D 107.9
N7 C28 C29 121.4(5)
N7 C28 C27 116.6(4)
C29 C28 C27 121.9(5)
N7A C28A C29A 122.3(4)
N7A C28A C27A 116.4(4)
C29A C28A C27A 121.2(4)
C30 C29 C28 119.3(6)
C30 C29 H29 120.4
C28 C29 H29 120.4
C30A C29A C28A 118.9(4)
C30A C29A H29A 120.6
C28A C29A H29A 120.6
C29 C30 C31 118.7(5)
C29 C30 H30 120.7
C31 C30 H30 120.7
C29A C30A C31A 119.2(5)
C29A C30A H30A 120.4
C31A C30A H30A 120.4
C32 C31 C30 119.7(6)
C32 C31 H31 120.1
C30 C31 H31 120.1
C32A C31A C30A 118.9(5)
C32A C31A H31A 120.6
C30A C31A H31A 120.6
N7 C32 C31 120.8(6)
N7 C32 C33 117.6(5)
C31 C32 C33 121.6(5)
N7A C32A C31A 121.6(4)
N7A C32A C33A 116.5(4)
C31A C32A C33A 121.9(4)
C32 C33 H33A 109.5
C32 C33 H33B 109.5
H33A C33 H33B 109.5
C32 C33 H33C 109.5
H33A C33 H33C 109.5
H33B C33 H33C 109.5
C32A C33A H33D 109.5
C32A C33A H33E 109.5
H33D C33A H33E 109.5
C32A C33A H33F 109.5
H33D C33A H33F 109.5
H33E C33A H33F 109.5
N6 C34 C35 111.1(3)
N6 C34 H34A 109.4
C35 C34 H34A 109.4
N6 C34 H34B 109.4
C35 C34 H34B 109.4
H34A C34 H34B 108.0
N6A C34A C35A 111.2(3)
N6A C34A H34C 109.4
C35A C34A H34C 109.4
N6A C34A H34D 109.4
C35A C34A H34D 109.4
H34C C34A H34D 108.0
N8 C35 C36 122.1(4)
N8 C35 C34 115.5(4)
C36 C35 C34 122.4(4)
N8A C35A C36A 122.7(4)
N8A C35A C34A 114.8(4)
C36A C35A C34A 122.6(4)
C35 C36 C37 118.7(4)
C35 C36 H36 120.7
C37 C36 H36 120.7
C35A C36A C37A 119.1(4)
C35A C36A H36A 120.4
C37A C36A H36A 120.4
C38 C37 C36 118.9(4)
C38 C37 H37 120.6
C36 C37 H37 120.6
C38A C37A C36A 118.6(4)
C38A C37A H37A 120.7
C36A C37A H37A 120.7
C37 C38 C39 119.8(4)
C37 C38 H38 120.1
C39 C38 H38 120.1
C37A C38A C39A 120.2(4)
C37A C38A H38A 119.9
C39A C38A H38A 119.9
N8 C39 C38 121.5(4)
N8 C39 C40 116.3(4)
C38 C39 C40 122.2(4)
N8A C39A C38A 120.4(4)
N8A C39A C40A 117.4(4)
C38A C39A C40A 122.2(4)
C39 C40 H40A 109.5
C39 C40 H40B 109.5
H40A C40 H40B 109.5
C39 C40 H40C 109.5
H40A C40 H40C 109.5
H40B C40 H40C 109.5
C39A C40A H40D 109.5
C39A C40A H40E 109.5
H40D C40A H40E 109.5
C39A C40A H40F 109.5
H40D C40A H40F 109.5
H40E C40A H40F 109.5
F3 C41 F2 109.4(5)
F3 C41 F1 106.9(5)
F2 C41 F1 108.7(5)
F3 C41 S1 112.4(5)
F2 C41 S1 110.4(4)
F1 C41 S1 108.9(4)
F3A C41A F2A 107.0(4)
F3A C41A F1A 107.8(5)
F2A C41A F1A 107.4(5)
F3A C41A S1A 111.6(4)
F2A C41A S1A 111.6(4)
F1A C41A S1A 111.2(4)
F4 C42 F6 109.0(7)
F4 C42 F5 106.5(5)
F6 C42 F5 107.0(6)
F4 C42 S2 112.9(5)
F6 C42 S2 111.4(4)
F5 C42 S2 109.9(5)
F5A C42A F6A 106.1(6)
F5A C42A F4A 105.9(6)
F6A C42A F4A 108.4(7)
F5A C42A S2A 114.1(6)
F6A C42A S2A 111.1(5)
F4A C42A S2A 110.7(4)
C44 C43 H43A 109.5
C44 C43 H43B 109.5
H43A C43 H43B 109.5
C44 C43 H43C 109.5
H43A C43 H43C 109.5
H43B C43 H43C 109.5
O9 C44 C43 109.3(5)
O9 C44 H44A 109.8
C43 C44 H44A 109.8
O9 C44 H44B 109.8
C43 C44 H44B 109.8
H44A C44 H44B 108.3
O9 C45 C46 109.4(6)
O9 C45 H45A 109.8
C46 C45 H45A 109.8
O9 C45 H45B 109.8
C46 C45 H45B 109.8
H45A C45 H45B 108.2
C45 C46 H46A 109.5
C45 C46 H46B 109.5
H46A C46 H46B 109.5
C45 C46 H46C 109.5
H46A C46 H46C 109.5
H46B C46 H46C 109.5

loop_
_geom_bond_atom_site_label_1
_geom_bond_atom_site_label_2
_geom_bond_distance
Cu1 O1 1.921(3)
Cu1 O2 1.945(3)
Cu1 N1 1.998(3)
Cu1 N2 2.068(3)
Cu1 N3 2.409(4)
Cu1 Cu2 2.9360(6)
Cu1A O1A 1.921(3)
Cu1A O2A 1.947(3)
Cu1A N1A 2.014(3)
Cu1A N2A 2.082(3)
Cu1A N3A 2.429(3)
Cu1A Cu2A 2.9728(6)
Cu2 O1 1.924(3)
Cu2 O2 1.937(3)
Cu2 N5 2.015(3)
Cu2 N6 2.091(3)
Cu2 N7 2.420(4)
Cu2A O1A 1.925(3)
Cu2A O2A 1.946(3)
Cu2A N5A 2.017(3)
Cu2A N6A 2.090(3)
Cu2A N7A 2.399(3)
S1 O4 1.426(4)
S1 O3 1.440(3)
S1 O5 1.444(4)
S1 C41 1.831(6)
S1A O4A 1.430(3)
S1A O3A 1.438(3)
S1A O5A 1.444(3)
S1A C41A 1.805(6)
S2 O7 1.429(4)
S2 O8 1.437(4)
S2 O6 1.440(3)
S2 C42 1.800(7)
S2A O7A 1.411(5)
S2A O6A 1.421(4)
S2A O8A 1.430(4)
S2A C42A 1.775(6)
F1 C41 1.364(8)
F1A C41A 1.336(7)
F2 C41 1.315(6)
F2A C41A 1.332(6)
F3 C41 1.308(7)
F3A C41A 1.316(6)
F4 C42 1.291(8)
F4A C42A 1.322(7)
F5 C42 1.369(8)
F5A C42A 1.298(8)
F6 C42 1.333(6)
F6A C42A 1.315(8)
O1 H1B 0.84
O1A H1C 0.84
O2 H2B 0.84
O2A H2C 0.84
O9 C45 1.404(8)
O9 C44 1.411(7)
N1 C5 1.340(5)
N1 C1 1.348(5)
N1A C5A 1.335(5)
N1A C1A 1.355(5)
N2 C7 1.480(5)
N2 C6 1.491(5)
N2 C14 1.503(5)
N2A C7A 1.483(5)
N2A C6A 1.488(5)
N2A C14A 1.496(5)
N3 C12 1.341(6)
N3 C8 1.349(6)
N3A C8A 1.341(5)
N3A C12A 1.349(5)
N4 C19 1.336(6)
N4 C15 1.343(5)
N4A C19A 1.331(5)
N4A C15A 1.347(5)
N5 C25 1.339(5)
N5 C21 1.356(5)
N5A C25A 1.332(5)
N5A C21A 1.348(5)
N6 C34 1.475(5)
N6 C26 1.485(5)
N6 C27 1.487(5)
N6A C26A 1.478(5)
N6A C27A 1.482(5)
N6A C34A 1.492(5)
N7 C32 1.337(6)
N7 C28 1.347(6)
N7A C28A 1.336(5)
N7A C32A 1.343(5)
N8 C39 1.334(5)
N8 C35 1.348(5)
N8A C39A 1.344(6)
N8A C35A 1.347(5)
C1 C2 1.375(6)
C1 H1 0.95
C1A C2A 1.386(6)
C1A H1A 0.95
C2 C3 1.388(6)
C2 H2 0.95
C2A C3A 1.369(6)
C2A H2A 0.95
C3 C4 1.375(6)
C3 H3 0.95
C3A C4A 1.358(6)
C3A H3A 0.95
C4 C5 1.404(5)
C4 H4 0.95
C4A C5A 1.417(5)
C4A H4A 0.95
C5 C6 1.518(5)
C5A C6A 1.507(5)
C6 H6A 0.99
C6 H6B 0.99
C6A H6A1 0.99
C6A H6A2 0.99
C7 C8 1.499(6)
C7 H7A 0.99
C7 H7B 0.99
C7A C8A 1.513(6)
C7A H7A1 0.99
C7A H7A2 0.99
C8 C9 1.384(7)
C8A C9A 1.390(6)
C9 C10 1.373(8)
C9 H9 0.95
C9A C10A 1.379(7)
C9A H9A 0.95
C10 C11 1.390(9)
C10 H10 0.95
C10A C11A 1.380(8)
C10A H10A 0.95
C11 C12 1.389(7)
C11 H11 0.95
C11A C12A 1.397(7)
C11A H11A 0.95
C12 C13 1.485(7)
C12A C13A 1.499(7)
C13 H13A 0.98
C13 H13B 0.98
C13 H13C 0.98
C13A H13D 0.98
C13A H13E 0.98
C13A H13F 0.98
C14 C15 1.494(6)
C14 H14A 0.99
C14 H14B 0.99
C14A C15A 1.501(5)
C14A H14C 0.99
C14A H14D 0.99
C15 C16 1.391(6)
C15A C16A 1.377(5)
C16 C17 1.371(7)
C16 H16 0.95
C16A C17A 1.384(6)
C16A H16A 0.95
C17 C18 1.387(7)
C17 H17 0.95
C17A C18A 1.374(6)
C17A H17A 0.95
C18 C19 1.388(7)
C18 H18 0.95
C18A C19A 1.399(6)
C18A H18A 0.95
C19 C20 1.509(6)
C19A C20A 1.503(6)
C20 H20A 0.98
C20 H20B 0.98
C20 H20C 0.98
C20A H20D 0.98
C20A H20E 0.98
C20A H20F 0.98
C21 C22 1.387(5)
C21 H21 0.95
C21A C22A 1.377(6)
C21A H21A 0.95
C22 C23 1.375(6)
C22 H22 0.95
C22A C23A 1.389(6)
C22A H22A 0.95
C23 C24 1.384(6)
C23 H23 0.95
C23A C24A 1.380(6)
C23A H23A 0.95
C24 C25 1.385(5)
C24 H24 0.95
C24A C25A 1.393(5)
C24A H24A 0.95
C25 C26 1.493(6)
C25A C26A 1.511(6)
C26 H26A 0.99
C26 H26B 0.99
C26A H26C 0.99
C26A H26D 0.99
C27 C28 1.487(7)
C27 H27A 0.99
C27 H27B 0.99
C27A C28A 1.499(6)
C27A H27C 0.99
C27A H27D 0.99
C28 C29 1.401(7)
C28A C29A 1.382(6)
C29 C30 1.369(9)
C29 H29 0.95
C29A C30A 1.371(7)
C29A H29A 0.95
C30 C31 1.399(10)
C30 H30 0.95
C30A C31A 1.390(7)
C30A H30A 0.95
C31 C32 1.393(8)
C31 H31 0.95
C31A C32A 1.382(6)
C31A H31A 0.95
C32 C33 1.486(8)
C32A C33A 1.510(6)
C33 H33A 0.98
C33 H33B 0.98
C33 H33C 0.98
C33A H33D 0.98
C33A H33E 0.98
C33A H33F 0.98
C34 C35 1.489(6)
C34 H34A 0.99
C34 H34B 0.99
C34A C35A 1.498(6)
C34A H34C 0.99
C34A H34D 0.99
C35 C36 1.379(6)
C35A C36A 1.371(6)
C36 C37 1.384(7)
C36 H36 0.95
C36A C37A 1.383(7)
C36A H36A 0.95
C37 C38 1.371(7)
C37 H37 0.95
C37A C38A 1.374(7)
C37A H37A 0.95
C38 C39 1.381(6)
C38 H38 0.95
C38A C39A 1.402(7)
C38A H38A 0.95
C39 C40 1.494(6)
C39A C40A 1.470(7)
C40 H40A 0.98
C40 H40B 0.98
C40 H40C 0.98
C40A H40D 0.98
C40A H40E 0.98
C40A H40F 0.98
C43 C44 1.479(9)
C43 H43A 0.98
C43 H43B 0.98
C43 H43C 0.98
C44 H44A 0.99
C44 H44B 0.99
C45 C46 1.491(10)
C45 H45A 0.99
C45 H45B 0.99
C46 H46A 0.98
C46 H46B 0.98
C46 H46C 0.98

loop_
_geom_hbond_atom_site_label_D
_geom_hbond_atom_site_label_H
_geom_hbond_atom_site_label_A
_geom_hbond_site_symmetry_A
_geom_hbond_distance_DH
_geom_hbond_distance_HA
_geom_hbond_distance_DA
_geom_hbond_angle_DHA
O1 H1B O3 . 0.84 2.17 2.895(4) 143.8
O1A H1C O3A . 0.84 2.13 2.887(4) 149.9
O2 H2B O6 . 0.84 2.31 3.047(4) 147.2
O2A H2C O5A 4_554 0.84 2.20 2.926(4) 144.3

loop_
_geom_torsion_atom_site_label_1
_geom_torsion_atom_site_label_2
_geom_torsion_atom_site_label_3
_geom_torsion_atom_site_label_4
_geom_torsion
C5 N1 C1 C2 0.7(7)
Cu1 N1 C1 C2 176.5(3)
C5A N1A C1A C2A 1.2(6)
Cu1A N1A C1A C2A 175.1(3)
N1 C1 C2 C3 -1.8(7)
N1A C1A C2A C3A -3.0(7)
C1 C2 C3 C4 2.5(8)
C1A C2A C3A C4A 0.5(7)
C2 C3 C4 C5 -2.0(7)
C2A C3A C4A C5A 3.4(6)
C1 N1 C5 C4 -0.2(6)
Cu1 N1 C5 C4 -176.5(3)
C1 N1 C5 C6 -174.6(4)
Cu1 N1 C5 C6 9.1(5)
C3 C4 C5 N1 0.8(6)
C3 C4 C5 C6 175.1(4)
C1A N1A C5A C4A 2.9(5)
Cu1A N1A C5A C4A -171.6(3)
C1A N1A C5A C6A -173.7(3)
Cu1A N1A C5A C6A 11.8(4)
C3A C4A C5A N1A -5.3(6)
C3A C4A C5A C6A 171.1(4)
C7 N2 C6 C5 141.1(3)
C14 N2 C6 C5 -98.9(4)
Cu1 N2 C6 C5 23.9(4)
N1 C5 C6 N2 -22.7(5)
C4 C5 C6 N2 162.8(4)
C7A N2A C6A C5A 143.8(3)
C14A N2A C6A C5A -95.5(4)
Cu1A N2A C6A C5A 25.4(3)
N1A C5A C6A N2A -25.5(5)
C4A C5A C6A N2A 158.0(3)
C6 N2 C7 C8 -67.1(4)
C14 N2 C7 C8 172.2(3)
Cu1 N2 C7 C8 50.3(3)
C6A N2A C7A C8A -68.4(4)
C14A N2A C7A C8A 170.7(3)
Cu1A N2A C7A C8A 50.0(4)
C12 N3 C8 C9 -0.1(6)
Cu1 N3 C8 C9 169.2(3)
C12 N3 C8 C7 -178.9(3)
Cu1 N3 C8 C7 -9.5(4)
N2 C7 C8 N3 -24.3(5)
N2 C7 C8 C9 157.0(4)
C12A N3A C8A C9A -1.2(6)
Cu1A N3A C8A C9A 166.7(3)
C12A N3A C8A C7A -179.7(3)
Cu1A N3A C8A C7A -11.8(4)
N2A C7A C8A N3A -22.2(5)
N2A C7A C8A C9A 159.3(4)
N3 C8 C9 C10 -0.1(7)
C7 C8 C9 C10 178.6(4)
N3A C8A C9A C10A 0.6(7)
C7A C8A C9A C10A 179.0(4)
C8 C9 C10 C11 -0.1(8)
C8A C9A C10A C11A 0.4(7)
C9 C10 C11 C12 0.5(8)
C9A C10A C11A C12A -0.8(8)
C8 N3 C12 C11 0.5(6)
Cu1 N3 C12 C11 -165.6(3)
C8 N3 C12 C13 -179.8(4)
Cu1 N3 C12 C13 14.1(6)
C10 C11 C12 N3 -0.7(7)
C10 C11 C12 C13 179.6(4)
C8A N3A C12A C11A 0.8(6)
Cu1A N3A C12A C11A -163.6(3)
C8A N3A C12A C13A -178.8(4)
Cu1A N3A C12A C13A 16.9(6)
C10A C11A C12A N3A 0.3(7)
C10A C11A C12A C13A 179.8(5)
C7 N2 C14 C15 -178.0(3)
C6 N2 C14 C15 61.5(4)
Cu1 N2 C14 C15 -58.8(4)
C7A N2A C14A C15A -176.7(3)
C6A N2A C14A C15A 62.3(4)
Cu1A N2A C14A C15A -57.3(3)
C19 N4 C15 C16 0.0(6)
C19 N4 C15 C14 179.4(4)
N2 C14 C15 N4 66.1(4)
N2 C14 C15 C16 -114.5(4)
C19A N4A C15A C16A -0.4(6)
C19A N4A C15A C14A -177.5(4)
N2A C14A C15A N4A 67.7(4)
N2A C14A C15A C16A -109.4(4)
N4 C15 C16 C17 0.1(6)
C14 C15 C16 C17 -179.3(4)
N4A C15A C16A C17A 0.3(6)
C14A C15A C16A C17A 177.1(4)
C15 C16 C17 C18 0.3(7)
C15A C16A C17A C18A 0.2(6)
C16 C17 C18 C19 -0.8(7)
C16A C17A C18A C19A -0.4(6)
C15 N4 C19 C18 -0.6(6)
C15 N4 C19 C20 179.6(4)
C17 C18 C19 N4 1.0(7)
C17 C18 C19 C20 -179.2(4)
C15A N4A C19A C18A 0.1(6)
C15A N4A C19A C20A -178.7(4)
C17A C18A C19A N4A 0.3(6)
C17A C18A C19A C20A 179.1(4)
C25 N5 C21 C22 0.1(6)
Cu2 N5 C21 C22 165.9(3)
C25A N5A C21A C22A 1.4(6)
Cu2A N5A C21A C22A 172.4(3)
N5 C21 C22 C23 -2.5(6)
N5A C21A C22A C23A -2.5(7)
C21 C22 C23 C24 2.0(7)
C21A C22A C23A C24A 1.4(7)
C22 C23 C24 C25 0.7(7)
C22A C23A C24A C25A 0.7(7)
C21 N5 C25 C24 2.7(6)
Cu2 N5 C25 C24 -164.8(3)
C21 N5 C25 C26 -173.9(4)
Cu2 N5 C25 C26 18.6(4)
C23 C24 C25 N5 -3.1(7)
C23 C24 C25 C26 173.3(4)
C21A N5A C25A C24A 0.9(6)
Cu2A N5A C25A C24A -171.1(3)
C21A N5A C25A C26A -174.6(4)
Cu2A N5A C25A C26A 13.3(4)
C23A C24A C25A N5A -1.9(6)
C23A C24A C25A C26A 173.4(4)
C34 N6 C26 C25 -99.2(4)
C27 N6 C26 C25 139.2(4)
Cu2 N6 C26 C25 20.3(4)
N5 C25 C26 N6 -26.9(5)
C24 C25 C26 N6 156.6(4)
C27A N6A C26A C25A 141.6(3)
C34A N6A C26A C25A -98.3(4)
Cu2A N6A C26A C25A 22.7(4)
N5A C25A C26A N6A -24.9(5)
C24A C25A C26A N6A 159.5(4)
C34 N6 C27 C28 167.7(3)
C26 N6 C27 C28 -69.9(4)
Cu2 N6 C27 C28 47.7(4)
C26A N6A C27A C28A -70.5(4)
C34A N6A C27A C28A 168.2(3)
Cu2A N6A C27A C28A 47.7(4)
C32 N7 C28 C29 0.0(6)
Cu2 N7 C28 C29 170.1(3)
C32 N7 C28 C27 -177.1(4)
Cu2 N7 C28 C27 -7.1(4)
N6 C27 C28 N7 -24.5(5)
N6 C27 C28 C29 158.3(4)
C32A N7A C28A C29A -0.8(6)
Cu2A N7A C28A C29A 165.4(3)
C32A N7A C28A C27A -178.8(3)
Cu2A N7A C28A C27A -12.7(4)
N6A C27A C28A N7A -20.3(5)
N6A C27A C28A C29A 161.6(4)
N7 C28 C29 C30 -1.6(7)
C27 C28 C29 C30 175.3(4)
N7A C28A C29A C30A -0.5(7)
C27A C28A C29A C30A 177.5(4)
C28 C29 C30 C31 1.0(8)
C28A C29A C30A C31A 0.8(7)
C29 C30 C31 C32 1.2(8)
C29A C30A C31A C32A 0.1(7)
C28 N7 C32 C31 2.3(6)
Cu2 N7 C32 C31 -165.3(3)
C28 N7 C32 C33 -178.0(4)
Cu2 N7 C32 C33 14.4(6)
C30 C31 C32 N7 -2.9(7)
C30 C31 C32 C33 177.5(5)
C28A N7A C32A C31A 1.7(6)
Cu2A N7A C32A C31A -160.7(3)
C28A N7A C32A C33A -178.7(4)
Cu2A N7A C32A C33A 18.8(5)
C30A C31A C32A N7A -1.4(6)
C30A C31A C32A C33A 179.1(4)
C26 N6 C34 C35 62.3(4)
C27 N6 C34 C35 -175.6(3)
Cu2 N6 C34 C35 -55.8(4)
C26A N6A C34A C35A 62.7(4)
C27A N6A C34A C35A -176.4(3)
Cu2A N6A C34A C35A -56.8(4)
C39 N8 C35 C36 -0.1(6)
C39 N8 C35 C34 -179.8(3)
N6 C34 C35 N8 51.6(5)
N6 C34 C35 C36 -128.1(4)
C39A N8A C35A C36A 1.2(6)
C39A N8A C35A C34A -179.2(4)
N6A C34A C35A N8A 57.0(5)
N6A C34A C35A C36A -123.4(4)
N8 C35 C36 C37 1.7(6)
C34 C35 C36 C37 -178.7(4)
N8A C35A C36A C37A -0.6(7)
C34A C35A C36A C37A 179.9(4)
C35 C36 C37 C38 -1.1(7)
C35A C36A C37A C38A 0.0(7)
C36 C37 C38 C39 -1.0(7)
C36A C37A C38A C39A 0.0(7)
C35 N8 C39 C38 -2.1(6)
C35 N8 C39 C40 177.5(4)
C37 C38 C39 N8 2.6(6)
C37 C38 C39 C40 -176.9(4)
C35A N8A C39A C38A -1.2(6)
C35A N8A C39A C40A 178.9(4)
C37A C38A C39A N8A 0.6(7)
C37A C38A C39A C40A -179.5(5)
O4 S1 C41 F3 -178.0(4)
O3 S1 C41 F3 -58.0(5)
O5 S1 C41 F3 61.9(5)
O4 S1 C41 F2 59.6(5)
O3 S1 C41 F2 179.5(5)
O5 S1 C41 F2 -60.5(5)
O4 S1 C41 F1 -59.7(4)
O3 S1 C41 F1 60.3(4)
O5 S1 C41 F1 -179.8(4)
O4A S1A C41A F3A -64.2(4)
O3A S1A C41A F3A 175.9(4)
O5A S1A C41A F3A 56.7(4)
O4A S1A C41A F2A 55.5(4)
O3A S1A C41A F2A -64.4(4)
O5A S1A C41A F2A 176.3(4)
O4A S1A C41A F1A 175.3(4)
O3A S1A C41A F1A 55.5(4)
O5A S1A C41A F1A -63.8(4)
O7 S2 C42 F4 62.7(5)
O8 S2 C42 F4 -178.0(5)
O6 S2 C42 F4 -56.8(5)
O7 S2 C42 F6 -60.2(6)
O8 S2 C42 F6 59.1(7)
O6 S2 C42 F6 -179.7(6)
O7 S2 C42 F5 -178.6(4)
O8 S2 C42 F5 -59.3(4)
O6 S2 C42 F5 61.9(4)
O7A S2A C42A F5A -62.1(6)
O6A S2A C42A F5A 178.5(5)
O8A S2A C42A F5A 60.2(5)
O7A S2A C42A F6A 177.9(6)
O6A S2A C42A F6A 58.5(6)
O8A S2A C42A F6A -59.8(6)
O7A S2A C42A F4A 57.3(7)
O6A S2A C42A F4A -62.0(6)
O8A S2A C42A F4A 179.7(6)
C45 O9 C44 C43 174.8(5)
C44 O9 C45 C46 177.6(5)
